data_2208545
loop_
_publ_author_name
'Matthews, J.S.'
'Ouattara, T. S.'
'Butcher, R. J.'

_publ_section_title
;
 Bis[4-(1-ethylpropylimino)pentan-2-onato]zinc(II)
;
_journal_coeditor_code CF2018
_journal_issue 4
_journal_name_full 'Acta Crystallographica Section E'
_journal_page_first m867
_journal_page_last m869
_journal_paper_doi 10.1107/S1600536806010476
_journal_volume 62
_journal_year 2006
_chemical_formula_moiety 'C20 H36 N2 O2 Zn'
_chemical_formula_sum 'C20 H36 N2 O2 Zn'
_chemical_formula_weight 401.88
_chemical_name_systematic
;
 ?
;
_space_group_IT_number 14
_symmetry_cell_setting monoclinic
_symmetry_space_group_name_Hall '-P 2ybc'
_symmetry_space_group_name_H-M 'P 1 21/c 1'
_atom_sites_solution_hydrogens geom
_atom_sites_solution_primary direct
_atom_sites_solution_secondary difmap
_audit_creation_method SHELXL-97
_cell_angle_alpha 90.00
_cell_angle_beta 98.544(7)
_cell_angle_gamma 90.00
_cell_formula_units_Z 4
_cell_length_a 8.355(4)
_cell_length_b 12.638(6)
_cell_length_c 20.402(10)
_cell_measurement_reflns_used 9082
_cell_measurement_temperature 293(2)
_cell_measurement_theta_max 30.271
_cell_measurement_theta_min 2.584
_cell_volume 2130.3(18)
_computing_cell_refinement 'SAINT (Bruker, 2001)'
_computing_data_collection 'SMART (Bruker, 2001)'
_computing_data_reduction SAINT
_computing_molecular_graphics 'SHELXTL (Sheldrick, 1997b)'
_computing_publication_material SHELXTL
_computing_structure_refinement 'SHELXL-97 (Sheldrick, 1997a)'
_computing_structure_solution 'SHELXS-97 (Sheldrick, 1997a)'
_diffrn_ambient_temperature 293(2)
_diffrn_measured_fraction_theta_full 0.942
_diffrn_measured_fraction_theta_max 0.942
_diffrn_measurement_device_type 'Bruker SMART 1K CCD'
_diffrn_measurement_method '\f and \w scans'
_diffrn_radiation_monochromator graphite
_diffrn_radiation_source 'fine-focus sealed tube'
_diffrn_radiation_type MoK\a
_diffrn_radiation_wavelength 0.71073
_diffrn_reflns_av_R_equivalents 0.0236
_diffrn_reflns_av_sigmaI/netI 0.0161
_diffrn_reflns_limit_h_max 10
_diffrn_reflns_limit_h_min -11
_diffrn_reflns_limit_k_max 17
_diffrn_reflns_limit_k_min -16
_diffrn_reflns_limit_l_max 28
_diffrn_reflns_limit_l_min -28
_diffrn_reflns_number 30574
_diffrn_reflns_theta_full 30.21
_diffrn_reflns_theta_max 30.21
_diffrn_reflns_theta_min 1.90
_diffrn_standards_number 0
_exptl_absorpt_coefficient_mu 1.167
_exptl_absorpt_correction_T_max 0.665
_exptl_absorpt_correction_T_min 0.554
_exptl_absorpt_correction_type multi-scan
_exptl_absorpt_process_details '(SADABS; Sheldrick, 2002)'
_exptl_crystal_colour colorless
_exptl_crystal_density_diffrn 1.253
_exptl_crystal_density_method 'not measured'
_exptl_crystal_description chunk
_exptl_crystal_F_000 864
_exptl_crystal_size_max 0.50
_exptl_crystal_size_mid 0.50
_exptl_crystal_size_min 0.35
_refine_diff_density_max 0.450
_refine_diff_density_min -0.295
_refine_ls_extinction_method none
_refine_ls_goodness_of_fit_ref 1.035
_refine_ls_hydrogen_treatment constr
_refine_ls_matrix_type full
_refine_ls_number_parameters 234
_refine_ls_number_reflns 5972
_refine_ls_number_restraints 0
_refine_ls_restrained_S_all 1.035
_refine_ls_R_factor_all 0.0263
_refine_ls_R_factor_gt 0.0228
_refine_ls_shift/su_max 0.002
_refine_ls_shift/su_mean 0.000
_refine_ls_structure_factor_coef Fsqd
_refine_ls_weighting_details 'calc w=1/[\s^2^(Fo^2^)+(0.0317P)^2^+0.723P] where P=(Fo^2^+2Fc^2^)/3'
_refine_ls_weighting_scheme calc
_refine_ls_wR_factor_gt 0.0589
_refine_ls_wR_factor_ref 0.0608
_reflns_number_gt 5454
_reflns_number_total 5972
_reflns_threshold_expression I>2\s(I)
_cod_data_source_file cf2018.cif
_cod_data_source_block I
_cod_depositor_comments
;
The following automatic conversions were performed:
'_symmetry_cell_setting' value 'Monoclinic' changed to 'monoclinic'
according to '/home/saulius/struct/CIF-dictionaries/cif_core.dic'
dictionary named 'cif_core.dic' version 2.4.1 from
2010-06-29.

'_geom_bond_publ_flag' value 'Y' changed to 'y' according to
'/home/saulius/struct/CIF-dictionaries/cif_core.dic' dictionary named
'cif_core.dic' version 2.4.1 from 2010-06-29 (10
times).

'_geom_angle_publ_flag' value 'Y' changed to 'y' according to
'/home/saulius/struct/CIF-dictionaries/cif_core.dic' dictionary named
'cif_core.dic' version 2.4.1 from 2010-06-29 (13 times).

Automatic conversion script
Id: cif_fix_enum 1527 2010-12-29 10:47:43Z saulius 

The following automatic conversions were performed:

'_symmetry_cell_setting' value 'Monoclinic' changed to 'monoclinic'
according to /home/saulius/struct/CIF-dictionaries/cif_core.dic
dictionary named 'cif_core.dic' version 2.4.1 from
2010-06-29.

'_geom_bond_publ_flag' value 'Y' changed to 'y'
according to /home/saulius/struct/CIF-dictionaries/cif_core.dic
dictionary named 'cif_core.dic' version 2.4.1 from 2010-06-29 (10
times).

'_geom_angle_publ_flag' value 'Y' changed to 'y' according
to /home/saulius/struct/CIF-dictionaries/cif_core.dic dictionary
named 'cif_core.dic' version 2.4.1 from 2010-06-29 (13 times).

Automatic conversion script
Id: cif_fix_values 1715 2011-07-08 13:25:40Z adriana 
;
_cod_original_cell_volume 2130.4(18)
_cod_original_sg_symbol_H-M 'P 21/c'
_cod_database_code 2208545
_cod_database_fobs_code 2208545

loop_
_symmetry_equiv_pos_as_xyz
'x, y, z'
'-x, y+1/2, -z+1/2'
'-x, -y, -z'
'x, -y-1/2, z-1/2'

loop_
_atom_site_type_symbol
_atom_site_label
_atom_site_fract_x
_atom_site_fract_y
_atom_site_fract_z
_atom_site_U_iso_or_equiv
_atom_site_adp_type
_atom_site_calc_flag
_atom_site_refinement_flags
_atom_site_occupancy
Zn Zn 0.736813(13) 0.165033(9) 0.334089(5) 0.01395(4) Uani d . 1
O O1A 0.58060(9) 0.18528(6) 0.25415(4) 0.01885(15) Uani d . 1
O O1B 0.66159(9) 0.06474(6) 0.39522(4) 0.01840(14) Uani d . 1
N N1A 0.73004(10) 0.31311(7) 0.37008(4) 0.01502(16) Uani d . 1
N N1B 0.93545(10) 0.08524(7) 0.31720(4) 0.01614(16) Uani d . 1
C C1A 0.45017(16) 0.28419(10) 0.16303(5) 0.0264(2) Uani d . 1
H H1AA 0.3498 0.2467 0.1615 0.040 Uiso calc R 1
H H1AB 0.5135 0.2522 0.1328 0.040 Uiso calc R 1
H H1AC 0.4286 0.3567 0.1507 0.040 Uiso calc R 1
C C2A 0.54258(12) 0.27954(8) 0.23260(5) 0.01700(18) Uani d . 1
C C3A 0.57880(12) 0.37381(8) 0.26611(5) 0.01725(18) Uani d . 1
H H3AA 0.5455 0.4350 0.2426 0.021 Uiso calc R 1
C C4A 0.66082(12) 0.38964(8) 0.33224(5) 0.01595(18) Uani d . 1
C C5A 0.66317(14) 0.50408(8) 0.35532(6) 0.0223(2) Uani d . 1
H H5AA 0.6132 0.5090 0.3946 0.033 Uiso calc R 1
H H5AB 0.6047 0.5472 0.3211 0.033 Uiso calc R 1
H H5AC 0.7731 0.5283 0.3648 0.033 Uiso calc R 1
C C6A 0.80537(12) 0.33463(8) 0.43920(5) 0.01610(18) Uani d . 1
H H6AA 0.8095 0.4114 0.4460 0.019 Uiso calc R 1
C C7A 0.70323(14) 0.28552(9) 0.48817(5) 0.0214(2) Uani d . 1
H H7AA 0.6855 0.2113 0.4774 0.026 Uiso calc R 1
H H7AB 0.7635 0.2897 0.5326 0.026 Uiso calc R 1
C C8A 0.54050(16) 0.33909(13) 0.48755(7) 0.0362(3) Uani d . 1
H H8AA 0.4804 0.3027 0.5173 0.054 Uiso calc R 1
H H8AB 0.4812 0.3371 0.4435 0.054 Uiso calc R 1
H H8AC 0.5569 0.4113 0.5015 0.054 Uiso calc R 1
C C9A 0.97856(13) 0.29181(10) 0.44954(5) 0.0223(2) Uani d . 1
H H9AA 1.0326 0.3153 0.4132 0.027 Uiso calc R 1
H H9AB 0.9749 0.2151 0.4485 0.027 Uiso calc R 1
C C10A 1.07768(15) 0.32736(10) 0.51500(6) 0.0285(3) Uani d . 1
H H10A 1.1888 0.3073 0.5158 0.043 Uiso calc R 1
H H10B 1.0360 0.2942 0.5513 0.043 Uiso calc R 1
H H10C 1.0705 0.4028 0.5190 0.043 Uiso calc R 1
C C1B 0.70385(14) -0.05478(9) 0.48526(5) 0.0219(2) Uani d . 1
H H1BA 0.6811 -0.0014 0.5161 0.033 Uiso calc R 1
H H1BB 0.7865 -0.1013 0.5065 0.033 Uiso calc R 1
H H1BC 0.6074 -0.0947 0.4706 0.033 Uiso calc R 1
C C2B 0.76163(12) -0.00267(8) 0.42625(5) 0.01620(18) Uani d . 1
C C3B 0.91060(13) -0.03095(8) 0.40995(5) 0.01785(19) Uani d . 1
H H3BA 0.9688 -0.0800 0.4380 0.021 Uiso calc R 1
C C4B 0.98766(12) 0.00504(8) 0.35564(5) 0.01685(18) Uani d . 1
C C5B 1.13767(14) -0.05754(9) 0.34561(6) 0.0241(2) Uani d . 1
H H5BA 1.1214 -0.0891 0.3023 0.036 Uiso calc R 1
H H5BB 1.1569 -0.1120 0.3786 0.036 Uiso calc R 1
H H5BC 1.2294 -0.0110 0.3495 0.036 Uiso calc R 1
C C6B 1.02328(13) 0.11896(9) 0.26272(5) 0.0201(2) Uani d . 1
H H6BA 1.1076 0.0666 0.2583 0.024 Uiso calc R 1
C C7B 0.90845(15) 0.12503(10) 0.19673(5) 0.0240(2) Uani d . 1
H H7BA 0.8246 0.1766 0.2009 0.029 Uiso calc R 1
H H7BB 0.9687 0.1499 0.1626 0.029 Uiso calc R 1
C C8B 0.82885(18) 0.02019(11) 0.17479(6) 0.0337(3) Uani d . 1
H H8BA 0.7611 0.0292 0.1329 0.051 Uiso calc R 1
H H8BB 0.7644 -0.0034 0.2072 0.051 Uiso calc R 1
H H8BC 0.9108 -0.0315 0.1705 0.051 Uiso calc R 1
C C9B 1.10473(15) 0.22603(10) 0.28022(6) 0.0258(2) Uani d . 1
H H9BA 1.1409 0.2550 0.2409 0.031 Uiso calc R 1
H H9BB 1.0253 0.2744 0.2935 0.031 Uiso calc R 1
C C10B 1.24886(14) 0.22000(12) 0.33556(6) 0.0306(3) Uani d . 1
H H10D 1.2927 0.2896 0.3446 0.046 Uiso calc R 1
H H10E 1.3304 0.1748 0.3221 0.046 Uiso calc R 1
H H10F 1.2142 0.1918 0.3748 0.046 Uiso calc R 1

loop_
_atom_site_aniso_label
_atom_site_aniso_U_11
_atom_site_aniso_U_22
_atom_site_aniso_U_33
_atom_site_aniso_U_12
_atom_site_aniso_U_13
_atom_site_aniso_U_23
Zn 0.01642(6) 0.01296(6) 0.01238(6) 0.00195(4) 0.00188(4) 0.00072(4)
O1A 0.0224(4) 0.0167(3) 0.0162(3) 0.0028(3) -0.0011(3) -0.0004(3)
O1B 0.0189(3) 0.0174(3) 0.0193(3) 0.0017(3) 0.0044(3) 0.0039(3)
N1A 0.0167(4) 0.0155(4) 0.0129(4) 0.0004(3) 0.0022(3) -0.0001(3)
N1B 0.0185(4) 0.0168(4) 0.0138(4) 0.0019(3) 0.0044(3) 0.0001(3)
C1A 0.0355(6) 0.0246(6) 0.0163(5) 0.0038(5) -0.0053(4) 0.0014(4)
C2A 0.0175(4) 0.0200(5) 0.0136(4) 0.0016(4) 0.0025(3) 0.0018(4)
C3A 0.0202(4) 0.0162(5) 0.0151(4) 0.0017(4) 0.0020(4) 0.0038(4)
C4A 0.0169(4) 0.0150(4) 0.0164(4) -0.0007(3) 0.0040(3) 0.0005(3)
C5A 0.0306(5) 0.0140(5) 0.0208(5) 0.0019(4) -0.0010(4) 0.0001(4)
C6A 0.0186(4) 0.0162(4) 0.0132(4) 0.0010(3) 0.0014(3) -0.0012(3)
C7A 0.0263(5) 0.0239(5) 0.0145(5) -0.0003(4) 0.0049(4) -0.0003(4)
C8A 0.0249(6) 0.0609(10) 0.0244(6) 0.0047(6) 0.0087(5) 0.0057(6)
C9A 0.0196(5) 0.0287(6) 0.0179(5) 0.0041(4) 0.0003(4) -0.0031(4)
C10A 0.0236(5) 0.0330(6) 0.0264(6) 0.0029(5) -0.0051(4) -0.0065(5)
C1B 0.0251(5) 0.0236(5) 0.0175(5) -0.0009(4) 0.0048(4) 0.0048(4)
C2B 0.0205(4) 0.0144(4) 0.0133(4) -0.0029(4) 0.0012(3) -0.0005(3)
C3B 0.0201(4) 0.0170(5) 0.0159(4) 0.0026(4) 0.0013(4) 0.0032(4)
C4B 0.0182(4) 0.0165(4) 0.0156(4) 0.0019(4) 0.0019(3) -0.0023(3)
C5B 0.0254(5) 0.0237(5) 0.0240(5) 0.0096(4) 0.0064(4) 0.0013(4)
C6B 0.0230(5) 0.0230(5) 0.0160(5) 0.0032(4) 0.0083(4) 0.0020(4)
C7B 0.0301(5) 0.0278(6) 0.0152(5) 0.0050(4) 0.0073(4) 0.0023(4)
C8B 0.0429(7) 0.0361(7) 0.0211(6) 0.0000(6) 0.0016(5) -0.0047(5)
C9B 0.0293(5) 0.0278(6) 0.0222(5) -0.0045(5) 0.0102(4) 0.0038(4)
C10B 0.0253(6) 0.0387(7) 0.0293(6) -0.0075(5) 0.0089(5) 0.0006(5)

loop_
_atom_type_symbol
_atom_type_description
_atom_type_scat_dispersion_real
_atom_type_scat_dispersion_imag
_atom_type_scat_source
C C 0.0033 0.0016 'International Tables Vol C Tables 4.2.6.8 and 6.1.1.4'
H H 0.0000 0.0000 'International Tables Vol C Tables 4.2.6.8 and 6.1.1.4'
N N 0.0061 0.0033 'International Tables Vol C Tables 4.2.6.8 and 6.1.1.4'
O O 0.0106 0.0060 'International Tables Vol C Tables 4.2.6.8 and 6.1.1.4'
Zn Zn 0.2839 1.4301 'International Tables Vol C Tables 4.2.6.8 and 6.1.1.4'

loop_
_geom_angle_atom_site_label_1
_geom_angle_atom_site_label_2
_geom_angle_atom_site_label_3
_geom_angle
_geom_angle_publ_flag
O1B Zn O1A 112.45(4) y
O1B Zn N1A 110.01(4) y
O1A Zn N1A 97.56(4) y
O1B Zn N1B 97.83(4) y
O1A Zn N1B 112.89(4) y
N1A Zn N1B 126.57(4) y
C2A O1A Zn 120.39(7) y
C2B O1B Zn 119.77(7) y
C4A N1A C6A 120.71(9) y
C4A N1A Zn 120.17(7) y
C6A N1A Zn 119.12(6) y
C4B N1B C6B 120.74(9) ?
C4B N1B Zn 119.48(7) y
C6B N1B Zn 119.76(7) y
C2A C1A H1AA 109.5 ?
C2A C1A H1AB 109.5 ?
H1AA C1A H1AB 109.5 ?
C2A C1A H1AC 109.5 ?
H1AA C1A H1AC 109.5 ?
H1AB C1A H1AC 109.5 ?
O1A C2A C3A 126.88(10) ?
O1A C2A C1A 114.85(9) ?
C3A C2A C1A 118.26(9) ?
C2A C3A C4A 128.59(10) ?
C2A C3A H3AA 115.7 ?
C4A C3A H3AA 115.7 ?
N1A C4A C3A 123.79(10) ?
N1A C4A C5A 122.21(9) ?
C3A C4A C5A 114.00(9) ?
C4A C5A H5AA 109.5 ?
C4A C5A H5AB 109.5 ?
H5AA C5A H5AB 109.5 ?
C4A C5A H5AC 109.5 ?
H5AA C5A H5AC 109.5 ?
H5AB C5A H5AC 109.5 ?
N1A C6A C9A 109.01(8) ?
N1A C6A C7A 110.24(9) ?
C9A C6A C7A 111.86(9) ?
N1A C6A H6AA 108.6 ?
C9A C6A H6AA 108.6 ?
C7A C6A H6AA 108.6 ?
C8A C7A C6A 113.43(10) ?
C8A C7A H7AA 108.9 ?
C6A C7A H7AA 108.9 ?
C8A C7A H7AB 108.9 ?
C6A C7A H7AB 108.9 ?
H7AA C7A H7AB 107.7 ?
C7A C8A H8AA 109.5 ?
C7A C8A H8AB 109.5 ?
H8AA C8A H8AB 109.5 ?
C7A C8A H8AC 109.5 ?
H8AA C8A H8AC 109.5 ?
H8AB C8A H8AC 109.5 ?
C6A C9A C10A 113.24(9) ?
C6A C9A H9AA 108.9 ?
C10A C9A H9AA 108.9 ?
C6A C9A H9AB 108.9 ?
C10A C9A H9AB 108.9 ?
H9AA C9A H9AB 107.7 ?
C9A C10A H10A 109.5 ?
C9A C10A H10B 109.5 ?
H10A C10A H10B 109.5 ?
C9A C10A H10C 109.5 ?
H10A C10A H10C 109.5 ?
H10B C10A H10C 109.5 ?
C2B C1B H1BA 109.5 ?
C2B C1B H1BB 109.5 ?
H1BA C1B H1BB 109.5 ?
C2B C1B H1BC 109.5 ?
H1BA C1B H1BC 109.5 ?
H1BB C1B H1BC 109.5 ?
O1B C2B C3B 126.37(9) ?
O1B C2B C1B 114.67(9) ?
C3B C2B C1B 118.96(9) ?
C2B C3B C4B 128.82(9) ?
C2B C3B H3BA 115.6 ?
C4B C3B H3BA 115.6 ?
N1B C4B C3B 123.86(9) ?
N1B C4B C5B 121.81(9) ?
C3B C4B C5B 114.33(9) ?
C4B C5B H5BA 109.5 ?
C4B C5B H5BB 109.5 ?
H5BA C5B H5BB 109.5 ?
C4B C5B H5BC 109.5 ?
H5BA C5B H5BC 109.5 ?
H5BB C5B H5BC 109.5 ?
N1B C6B C9B 109.34(9) ?
N1B C6B C7B 110.95(9) ?
C9B C6B C7B 111.00(9) ?
N1B C6B H6BA 108.5 ?
C9B C6B H6BA 108.5 ?
C7B C6B H6BA 108.5 ?
C8B C7B C6B 113.83(10) ?
C8B C7B H7BA 108.8 ?
C6B C7B H7BA 108.8 ?
C8B C7B H7BB 108.8 ?
C6B C7B H7BB 108.8 ?
H7BA C7B H7BB 107.7 ?
C7B C8B H8BA 109.5 ?
C7B C8B H8BB 109.5 ?
H8BA C8B H8BB 109.5 ?
C7B C8B H8BC 109.5 ?
H8BA C8B H8BC 109.5 ?
H8BB C8B H8BC 109.5 ?
C10B C9B C6B 113.75(10) ?
C10B C9B H9BA 108.8 ?
C6B C9B H9BA 108.8 ?
C10B C9B H9BB 108.8 ?
C6B C9B H9BB 108.8 ?
H9BA C9B H9BB 107.7 ?
C9B C10B H10D 109.5 ?
C9B C10B H10E 109.5 ?
H10D C10B H10E 109.5 ?
C9B C10B H10F 109.5 ?
H10D C10B H10F 109.5 ?
H10E C10B H10F 109.5 ?

loop_
_geom_bond_atom_site_label_1
_geom_bond_atom_site_label_2
_geom_bond_distance
_geom_bond_publ_flag
Zn O1B 1.9468(9) y
Zn O1A 1.9484(10) y
Zn N1A 2.0142(12) y
Zn N1B 2.0149(11) y
O1A C2A 1.2930(14) y
O1B C2B 1.2915(13) y
N1A C4A 1.3166(14) y
N1A C6A 1.4815(14) y
N1B C4B 1.3157(14) y
N1B C6B 1.4825(14) y
C1A C2A 1.5127(15) ?
C1A H1AA 0.960 ?
C1A H1AB 0.960 ?
C1A H1AC 0.960 ?
C2A C3A 1.3847(15) ?
C3A C4A 1.4336(15) ?
C3A H3AA 0.930 ?
C4A C5A 1.5202(16) ?
C5A H5AA 0.960 ?
C5A H5AB 0.960 ?
C5A H5AC 0.960 ?
C6A C9A 1.5299(16) ?
C6A C7A 1.5379(15) ?
C6A H6AA 0.980 ?
C7A C8A 1.5172(18) ?
C7A H7AA 0.970 ?
C7A H7AB 0.970 ?
C8A H8AA 0.960 ?
C8A H8AB 0.960 ?
C8A H8AC 0.960 ?
C9A C10A 1.5306(16) ?
C9A H9AA 0.970 ?
C9A H9AB 0.970 ?
C10A H10A 0.960 ?
C10A H10B 0.960 ?
C10A H10C 0.960 ?
C1B C2B 1.5129(15) ?
C1B H1BA 0.960 ?
C1B H1BB 0.960 ?
C1B H1BC 0.960 ?
C2B C3B 1.3822(15) ?
C3B C4B 1.4356(15) ?
C3B H3BA 0.930 ?
C4B C5B 1.5214(15) ?
C5B H5BA 0.960 ?
C5B H5BB 0.960 ?
C5B H5BC 0.960 ?
C6B C9B 1.5328(18) ?
C6B C7B 1.5346(16) ?
C6B H6BA 0.980 ?
C7B C8B 1.5199(19) ?
C7B H7BA 0.970 ?
C7B H7BB 0.970 ?
C8B H8BA 0.960 ?
C8B H8BB 0.960 ?
C8B H8BC 0.960 ?
C9B C10B 1.5254(18) ?
C9B H9BA 0.970 ?
C9B H9BB 0.970 ?
C10B H10D 0.960 ?
C10B H10E 0.960 ?
C10B H10F 0.960 ?

loop_
_geom_torsion_atom_site_label_1
_geom_torsion_atom_site_label_2
_geom_torsion_atom_site_label_3
_geom_torsion_atom_site_label_4
_geom_torsion
O1B Zn O1A C2A 132.45(8)
N1A Zn O1A C2A 17.10(8)
N1B Zn O1A C2A -118.01(8)
O1A Zn O1B C2B 139.67(7)
N1A Zn O1B C2B -112.76(8)
N1B Zn O1B C2B 20.88(8)
O1B Zn N1A C4A -130.40(8)
O1A Zn N1A C4A -13.12(8)
N1B Zn N1A C4A 112.82(8)
O1B Zn N1A C6A 50.26(8)
O1A Zn N1A C6A 167.54(7)
N1B Zn N1A C6A -66.52(8)
O1B Zn N1B C4B -12.94(8)
O1A Zn N1B C4B -131.39(8)
N1A Zn N1B C4B 109.21(8)
O1B Zn N1B C6B 168.49(7)
O1A Zn N1B C6B 50.03(9)
N1A Zn N1B C6B -69.37(9)
Zn O1A C2A C3A -12.34(14)
Zn O1A C2A C1A 167.07(7)
O1A C2A C3A C4A -2.22(18)
C1A C2A C3A C4A 178.38(10)
C6A N1A C4A C3A -176.85(9)
Zn N1A C4A C3A 3.82(13)
C6A N1A C4A C5A 3.87(15)
Zn N1A C4A C5A -175.46(8)
C2A C3A C4A N1A 6.98(17)
C2A C3A C4A C5A -173.69(10)
C4A N1A C6A C9A -127.83(10)
Zn N1A C6A C9A 51.51(10)
C4A N1A C6A C7A 109.02(11)
Zn N1A C6A C7A -71.64(10)
N1A C6A C7A C8A -68.40(12)
C9A C6A C7A C8A 170.14(10)
N1A C6A C9A C10A 169.49(9)
C7A C6A C9A C10A -68.34(13)
Zn O1B C2B C3B -17.08(14)
Zn O1B C2B C1B 163.81(7)
O1B C2B C3B C4B -1.09(18)
C1B C2B C3B C4B 177.99(10)
C6B N1B C4B C3B 178.93(10)
Zn N1B C4B C3B 0.37(14)
C6B N1B C4B C5B -0.94(15)
Zn N1B C4B C5B -179.50(8)
C2B C3B C4B N1B 10.71(18)
C2B C3B C4B C5B -169.41(11)
C4B N1B C6B C9B -109.86(11)
Zn N1B C6B C9B 68.70(11)
C4B N1B C6B C7B 127.38(10)
Zn N1B C6B C7B -54.06(11)
N1B C6B C7B C8B -60.71(13)
C9B C6B C7B C8B 177.50(10)
N1B C6B C9B C10B 71.19(12)
C7B C6B C9B C10B -166.08(9)
